data_1532987
loop_
_publ_author_name
'Kandalova, N.V.'
'Sirotinkin, S.P.'
'Verbetskii, V.N.'

_publ_section_title
;
 Synthesis and properties of Mg2 Eu H5.5
;
_journal_name_full 'New Trends in Intercalation Compounds for energy Storage'
_journal_page_first 125
_journal_page_last 130
_journal_volume 71
_journal_year 2002
_chemical_formula_sum 'Eu H5.5 Mg2'
_chemical_name_systematic 'Mg2 Eu H5.5'
_space_group_IT_number 129
_symmetry_space_group_name_Hall 'P 4ab 2ab -1ab'
_symmetry_space_group_name_H-M 'P 4/n m m :1'
_cell_angle_alpha 90
_cell_angle_beta 90
_cell_angle_gamma 90
_cell_formula_units_Z 2
_cell_length_a 5.344
_cell_length_b 5.344
_cell_length_c 8.014
_cell_volume 228.867
_citation_journal_id_ASTM NSSICD
_cod_data_source_file Kandalova_NSSICD_2002_866.cif
_cod_data_source_block H5.5Eu1Mg2
_cod_original_cell_volume 228.8665
_cod_original_sg_symbol_Hall '-P 4a 2a (x-1/4,y+1/4,z)'
_cod_original_formula_sum 'H5.5 Eu1 Mg2'
_cod_database_code 1532987

loop_
_symmetry_equiv_pos_as_xyz
x,y,z
-y+1/2,x+1/2,z
-x,-y,z
y+1/2,-x+1/2,z
x+1/2,-y+1/2,-z
y,x,-z
-x+1/2,y+1/2,-z
-y,-x,-z
-x+1/2,-y+1/2,-z
y,-x,-z
x+1/2,y+1/2,-z
-y,x,-z
-x,y,z
-y+1/2,-x+1/2,z
x,-y,z
y+1/2,x+1/2,z

loop_
_atom_site_label
_atom_site_type_symbol
_atom_site_fract_x
_atom_site_fract_y
_atom_site_fract_z
_atom_site_occupancy
_atom_site_U_iso_or_equiv
Mg2 Mg 0 0.5 0.64 1 0.0
H2 H 0.25 0.25 0.25 1 0.0
Eu1 Eu 0 0 0 1 0.0
Mg1 Mg 0 0.5 0.271 1 0.0
H1 H 0 0.5 0 1 0.0
